data_4302346
loop_
_publ_author_name
'Svitlyk, Volodymyr'
'Mozharivskyj, Yurij'

_publ_section_title
;
 High-Temperature Order-Disorder Transition in CoCr~2~Se~4~ and
 Trapping Co Disorder in Monoclinic CoCr~2~Se~4~: Structural
 Features of Cu~1-x~Co~x~Cr~2~Se~4~ Phases
;
_journal_coden_ASTM INOCAJ
_journal_issue 12
_journal_name_full 'Inorganic chemistry'
_journal_page_first 5296
_journal_page_last 5302
_journal_paper_doi 10.1021/ic900264x
_journal_volume 48
_journal_year 2009
_chemical_formula_sum 'Co0.2 Cr2 Cu0.8 Se4'
_chemical_formula_weight 482.46
_space_group_IT_number 227
_symmetry_cell_setting cubic
_symmetry_space_group_name_Hall '-F 4vw 2vw 3'
_symmetry_space_group_name_H-M 'F d -3 m :2'
_atom_sites_solution_primary direct
_atom_sites_solution_secondary difmap
_audit_creation_method SHELXL-97
_cell_angle_alpha 90.00
_cell_angle_beta 90.00
_cell_angle_gamma 90.00
_cell_formula_units_Z 8
_cell_length_a 10.331(3)
_cell_length_b 10.331(3)
_cell_length_c 10.331(3)
_cell_measurement_reflns_used 88
_cell_measurement_temperature 293(2)
_cell_measurement_theta_max 29.11
_cell_measurement_theta_min 3.42
_cell_volume 1102.6(6)
_computing_cell_refinement X-Area
_computing_data_collection X-Area
_computing_data_reduction X-Red32
_computing_publication_material 'SHELXL-97 (Sheldrick, 1997)'
_computing_structure_refinement 'SHELXL-97 (Sheldrick, 1997)'
_computing_structure_solution 'SHELXS-97 (Sheldrick, 1990)'
_diffrn_ambient_temperature 293(2)
_diffrn_measured_fraction_theta_full 0.936
_diffrn_measured_fraction_theta_max 0.936
_diffrn_measurement_device_type 'STOE IPDSII'
_diffrn_measurement_method 'omega scan'
_diffrn_radiation_monochromator graphite
_diffrn_radiation_source 'fine-focus sealed tube'
_diffrn_radiation_type MoK\a
_diffrn_radiation_wavelength 0.71073
_diffrn_reflns_av_R_equivalents 0.1310
_diffrn_reflns_av_sigmaI/netI 0.0349
_diffrn_reflns_limit_h_max 13
_diffrn_reflns_limit_h_min -13
_diffrn_reflns_limit_k_max 13
_diffrn_reflns_limit_k_min -12
_diffrn_reflns_limit_l_max 13
_diffrn_reflns_limit_l_min -13
_diffrn_reflns_number 2398
_diffrn_reflns_theta_full 29.11
_diffrn_reflns_theta_max 29.11
_diffrn_reflns_theta_min 3.42
_exptl_absorpt_coefficient_mu 33.771
_exptl_absorpt_correction_T_max 0.4139
_exptl_absorpt_correction_T_min 0.1264
_exptl_absorpt_correction_type numerical
_exptl_absorpt_process_details X-red
_exptl_crystal_colour silver
_exptl_crystal_density_diffrn 5.813
_exptl_crystal_density_method 'not measured'
_exptl_crystal_description plate
_exptl_crystal_F_000 1701
_exptl_crystal_size_max 0.080
_exptl_crystal_size_mid 0.052
_exptl_crystal_size_min 0.024
_refine_diff_density_max 1.634
_refine_diff_density_min -0.760
_refine_diff_density_rms 0.216
_refine_ls_extinction_coef 0.00015(10)
_refine_ls_extinction_expression Fc^*^=kFc[1+0.001xFc^2^\l^3^/sin(2\q)]^-1/4^
_refine_ls_extinction_method SHELXL
_refine_ls_goodness_of_fit_ref 1.183
_refine_ls_matrix_type full
_refine_ls_number_parameters 8
_refine_ls_number_reflns 88
_refine_ls_number_restraints 0
_refine_ls_restrained_S_all 1.183
_refine_ls_R_factor_all 0.0686
_refine_ls_R_factor_gt 0.0499
_refine_ls_shift/su_max 0.000
_refine_ls_shift/su_mean 0.000
_refine_ls_structure_factor_coef Fsqd
_refine_ls_weighting_details 'calc w=1/[\s^2^(Fo^2^)+(0.0401P)^2^+0.0000P] where P=(Fo^2^+2Fc^2^)/3'
_refine_ls_weighting_scheme calc
_refine_ls_wR_factor_gt 0.0835
_refine_ls_wR_factor_ref 0.0893
_reflns_number_gt 75
_reflns_number_total 88
_reflns_threshold_expression >2sigma(I)
_cod_duplicate_entry 4338589
_cod_data_source_file ic900264x_si_002_3.cif
_cod_data_source_block mozs087
_cod_depositor_comments
;
The following automatic conversions were performed:
'_symmetry_cell_setting' value 'Cubic' changed to 'cubic' according to
'/home/saulius/struct/CIF-dictionaries/cif_core.dic' dictionary named
'cif_core.dic' version 2.4.1 from 2010-06-29.

Automatic conversion script
Id: cif_fix_enum 1527 2010-12-29 10:47:43Z saulius 
;
_cod_original_sg_symbol_H-M 'F d -3 m'
_cod_original_formula_sum 'Co0.20 Cr2 Cu0.80 Se4'
_cod_database_code 4302346

loop_
_symmetry_equiv_pos_as_xyz
'x, y, z'
'-x+3/4, -y+1/4, z+1/2'
'-x+1/4, y+1/2, -z+3/4'
'x+1/2, -y+3/4, -z+1/4'
'z, x, y'
'z+1/2, -x+3/4, -y+1/4'
'-z+3/4, -x+1/4, y+1/2'
'-z+1/4, x+1/2, -y+3/4'
'y, z, x'
'-y+1/4, z+1/2, -x+3/4'
'y+1/2, -z+3/4, -x+1/4'
'-y+3/4, -z+1/4, x+1/2'
'y+3/4, x+1/4, -z+1/2'
'-y, -x, -z'
'y+1/4, -x+1/2, z+3/4'
'-y+1/2, x+3/4, z+1/4'
'x+3/4, z+1/4, -y+1/2'
'-x+1/2, z+3/4, y+1/4'
'-x, -z, -y'
'x+1/4, -z+1/2, y+3/4'
'z+3/4, y+1/4, -x+1/2'
'z+1/4, -y+1/2, x+3/4'
'-z+1/2, y+3/4, x+1/4'
'-z, -y, -x'
'x, y+1/2, z+1/2'
'-x+3/4, -y+3/4, z+1'
'-x+1/4, y+1, -z+5/4'
'x+1/2, -y+5/4, -z+3/4'
'z, x+1/2, y+1/2'
'z+1/2, -x+5/4, -y+3/4'
'-z+3/4, -x+3/4, y+1'
'-z+1/4, x+1, -y+5/4'
'y, z+1/2, x+1/2'
'-y+1/4, z+1, -x+5/4'
'y+1/2, -z+5/4, -x+3/4'
'-y+3/4, -z+3/4, x+1'
'y+3/4, x+3/4, -z+1'
'-y, -x+1/2, -z+1/2'
'y+1/4, -x+1, z+5/4'
'-y+1/2, x+5/4, z+3/4'
'x+3/4, z+3/4, -y+1'
'-x+1/2, z+5/4, y+3/4'
'-x, -z+1/2, -y+1/2'
'x+1/4, -z+1, y+5/4'
'z+3/4, y+3/4, -x+1'
'z+1/4, -y+1, x+5/4'
'-z+1/2, y+5/4, x+3/4'
'-z, -y+1/2, -x+1/2'
'x+1/2, y, z+1/2'
'-x+5/4, -y+1/4, z+1'
'-x+3/4, y+1/2, -z+5/4'
'x+1, -y+3/4, -z+3/4'
'z+1/2, x, y+1/2'
'z+1, -x+3/4, -y+3/4'
'-z+5/4, -x+1/4, y+1'
'-z+3/4, x+1/2, -y+5/4'
'y+1/2, z, x+1/2'
'-y+3/4, z+1/2, -x+5/4'
'y+1, -z+3/4, -x+3/4'
'-y+5/4, -z+1/4, x+1'
'y+5/4, x+1/4, -z+1'
'-y+1/2, -x, -z+1/2'
'y+3/4, -x+1/2, z+5/4'
'-y+1, x+3/4, z+3/4'
'x+5/4, z+1/4, -y+1'
'-x+1, z+3/4, y+3/4'
'-x+1/2, -z, -y+1/2'
'x+3/4, -z+1/2, y+5/4'
'z+5/4, y+1/4, -x+1'
'z+3/4, -y+1/2, x+5/4'
'-z+1, y+3/4, x+3/4'
'-z+1/2, -y, -x+1/2'
'x+1/2, y+1/2, z'
'-x+5/4, -y+3/4, z+1/2'
'-x+3/4, y+1, -z+3/4'
'x+1, -y+5/4, -z+1/4'
'z+1/2, x+1/2, y'
'z+1, -x+5/4, -y+1/4'
'-z+5/4, -x+3/4, y+1/2'
'-z+3/4, x+1, -y+3/4'
'y+1/2, z+1/2, x'
'-y+3/4, z+1, -x+3/4'
'y+1, -z+5/4, -x+1/4'
'-y+5/4, -z+3/4, x+1/2'
'y+5/4, x+3/4, -z+1/2'
'-y+1/2, -x+1/2, -z'
'y+3/4, -x+1, z+3/4'
'-y+1, x+5/4, z+1/4'
'x+5/4, z+3/4, -y+1/2'
'-x+1, z+5/4, y+1/4'
'-x+1/2, -z+1/2, -y'
'x+3/4, -z+1, y+3/4'
'z+5/4, y+3/4, -x+1/2'
'z+3/4, -y+1, x+3/4'
'-z+1, y+5/4, x+1/4'
'-z+1/2, -y+1/2, -x'
'-x, -y, -z'
'x-3/4, y-1/4, -z-1/2'
'x-1/4, -y-1/2, z-3/4'
'-x-1/2, y-3/4, z-1/4'
'-z, -x, -y'
'-z-1/2, x-3/4, y-1/4'
'z-3/4, x-1/4, -y-1/2'
'z-1/4, -x-1/2, y-3/4'
'-y, -z, -x'
'y-1/4, -z-1/2, x-3/4'
'-y-1/2, z-3/4, x-1/4'
'y-3/4, z-1/4, -x-1/2'
'-y-3/4, -x-1/4, z-1/2'
'y, x, z'
'-y-1/4, x-1/2, -z-3/4'
'y-1/2, -x-3/4, -z-1/4'
'-x-3/4, -z-1/4, y-1/2'
'x-1/2, -z-3/4, -y-1/4'
'x, z, y'
'-x-1/4, z-1/2, -y-3/4'
'-z-3/4, -y-1/4, x-1/2'
'-z-1/4, y-1/2, -x-3/4'
'z-1/2, -y-3/4, -x-1/4'
'z, y, x'
'-x, -y+1/2, -z+1/2'
'x-3/4, y+1/4, -z'
'x-1/4, -y, z-1/4'
'-x-1/2, y-1/4, z+1/4'
'-z, -x+1/2, -y+1/2'
'-z-1/2, x-1/4, y+1/4'
'z-3/4, x+1/4, -y'
'z-1/4, -x, y-1/4'
'-y, -z+1/2, -x+1/2'
'y-1/4, -z, x-1/4'
'-y-1/2, z-1/4, x+1/4'
'y-3/4, z+1/4, -x'
'-y-3/4, -x+1/4, z'
'y, x+1/2, z+1/2'
'-y-1/4, x, -z-1/4'
'y-1/2, -x-1/4, -z+1/4'
'-x-3/4, -z+1/4, y'
'x-1/2, -z-1/4, -y+1/4'
'x, z+1/2, y+1/2'
'-x-1/4, z, -y-1/4'
'-z-3/4, -y+1/4, x'
'-z-1/4, y, -x-1/4'
'z-1/2, -y-1/4, -x+1/4'
'z, y+1/2, x+1/2'
'-x+1/2, -y, -z+1/2'
'x-1/4, y-1/4, -z'
'x+1/4, -y-1/2, z-1/4'
'-x, y-3/4, z+1/4'
'-z+1/2, -x, -y+1/2'
'-z, x-3/4, y+1/4'
'z-1/4, x-1/4, -y'
'z+1/4, -x-1/2, y-1/4'
'-y+1/2, -z, -x+1/2'
'y+1/4, -z-1/2, x-1/4'
'-y, z-3/4, x+1/4'
'y-1/4, z-1/4, -x'
'-y-1/4, -x-1/4, z'
'y+1/2, x, z+1/2'
'-y+1/4, x-1/2, -z-1/4'
'y, -x-3/4, -z+1/4'
'-x-1/4, -z-1/4, y'
'x, -z-3/4, -y+1/4'
'x+1/2, z, y+1/2'
'-x+1/4, z-1/2, -y-1/4'
'-z-1/4, -y-1/4, x'
'-z+1/4, y-1/2, -x-1/4'
'z, -y-3/4, -x+1/4'
'z+1/2, y, x+1/2'
'-x+1/2, -y+1/2, -z'
'x-1/4, y+1/4, -z-1/2'
'x+1/4, -y, z-3/4'
'-x, y-1/4, z-1/4'
'-z+1/2, -x+1/2, -y'
'-z, x-1/4, y-1/4'
'z-1/4, x+1/4, -y-1/2'
'z+1/4, -x, y-3/4'
'-y+1/2, -z+1/2, -x'
'y+1/4, -z, x-3/4'
'-y, z-1/4, x-1/4'
'y-1/4, z+1/4, -x-1/2'
'-y-1/4, -x+1/4, z-1/2'
'y+1/2, x+1/2, z'
'-y+1/4, x, -z-3/4'
'y, -x-1/4, -z-1/4'
'-x-1/4, -z+1/4, y-1/2'
'x, -z-1/4, -y-1/4'
'x+1/2, z+1/2, y'
'-x+1/4, z, -y-3/4'
'-z-1/4, -y+1/4, x-1/2'
'-z+1/4, y, -x-3/4'
'z, -y-1/4, -x-1/4'
'z+1/2, y+1/2, x'

loop_
_atom_site_label
_atom_site_type_symbol
_atom_site_fract_x
_atom_site_fract_y
_atom_site_fract_z
_atom_site_U_iso_or_equiv
_atom_site_adp_type
_atom_site_occupancy
_atom_site_symmetry_multiplicity
_atom_site_calc_flag
_atom_site_refinement_flags
_atom_site_disorder_assembly
_atom_site_disorder_group
Cr1 Cr 0.0000 0.0000 0.0000 0.0194(10) Uani 1 12 d S . .
Se2 Se 0.24242(12) 0.24242(12) 0.24242(12) 0.0195(7) Uani 1 6 d S . .
Cu3 Cu 0.6250 0.6250 0.6250 0.0195(14) Uani 0.80 24 d SP . .
Co3 Co 0.6250 0.6250 0.6250 0.0195(14) Uani 0.20 24 d SP . .

loop_
_atom_site_aniso_label
_atom_site_aniso_U_11
_atom_site_aniso_U_22
_atom_site_aniso_U_33
_atom_site_aniso_U_23
_atom_site_aniso_U_13
_atom_site_aniso_U_12
Cr1 0.0194(10) 0.0194(10) 0.0194(10) -0.0018(11) -0.0018(11) -0.0018(11)
Se2 0.0195(7) 0.0195(7) 0.0195(7) 0.0003(5) 0.0003(5) 0.0003(5)
Cu3 0.0195(14) 0.0195(14) 0.0195(14) 0.000 0.000 0.000
Co3 0.0195(14) 0.0195(14) 0.0195(14) 0.000 0.000 0.000

loop_
_atom_type_symbol
_atom_type_description
_atom_type_scat_dispersion_real
_atom_type_scat_dispersion_imag
_atom_type_scat_source
Cr Cr 0.3209 0.6236 'International Tables Vol C Tables 4.2.6.8 and 6.1.1.4'
Co Co 0.3494 0.9721 'International Tables Vol C Tables 4.2.6.8 and 6.1.1.4'
Cu Cu 0.3201 1.2651 'International Tables Vol C Tables 4.2.6.8 and 6.1.1.4'
Se Se -0.0929 2.2259 'International Tables Vol C Tables 4.2.6.8 and 6.1.1.4'

loop_
_geom_angle_atom_site_label_1
_geom_angle_atom_site_label_2
_geom_angle_atom_site_label_3
_geom_angle
_geom_angle_site_symmetry_1
_geom_angle_site_symmetry_3
_geom_angle_publ_flag
Se2 Cr1 Se2 180.0 172 76_445 ?
Se2 Cr1 Se2 93.63(6) 172 50_454 ?
Se2 Cr1 Se2 86.37(6) 76_445 50_454 ?
Se2 Cr1 Se2 93.63(6) 172 27_544 ?
Se2 Cr1 Se2 86.37(6) 76_445 27_544 ?
Se2 Cr1 Se2 86.37(6) 50_454 27_544 ?
Se2 Cr1 Se2 86.37(6) 172 123 ?
Se2 Cr1 Se2 93.63(6) 76_445 123 ?
Se2 Cr1 Se2 93.63(6) 50_454 123 ?
Se2 Cr1 Se2 180.000(2) 27_544 123 ?
Se2 Cr1 Se2 86.37(6) 172 146 ?
Se2 Cr1 Se2 93.63(6) 76_445 146 ?
Se2 Cr1 Se2 180.000(3) 50_454 146 ?
Se2 Cr1 Se2 93.63(6) 27_544 146 ?
Se2 Cr1 Se2 86.37(6) 123 146 ?
Co3 Se2 Cu3 0.0 97_666 97_666 ?
Co3 Se2 Cr1 122.73(4) 97_666 50_454 ?
Cu3 Se2 Cr1 122.73(4) 97_666 50_454 ?
Co3 Se2 Cr1 122.73(4) 97_666 76_445 ?
Cu3 Se2 Cr1 122.73(4) 97_666 76_445 ?
Cr1 Se2 Cr1 93.52(6) 50_454 76_445 ?
Co3 Se2 Cr1 122.73(4) 97_666 27_544 ?
Cu3 Se2 Cr1 122.73(4) 97_666 27_544 ?
Cr1 Se2 Cr1 93.52(6) 50_454 27_544 ?
Cr1 Se2 Cr1 93.52(6) 76_445 27_544 ?
Se2 Cu3 Se2 109.5 97_666 148_665 ?
Se2 Cu3 Se2 109.5 97_666 122_656 ?
Se2 Cu3 Se2 109.5 148_665 122_656 ?
Se2 Cu3 Se2 109.5 97_666 171_566 ?
Se2 Cu3 Se2 109.5 148_665 171_566 ?
Se2 Cu3 Se2 109.5 122_656 171_566 ?
Se2 Co3 Se2 109.5 97_666 148_665 ?
Se2 Co3 Se2 109.5 97_666 122_656 ?
Se2 Co3 Se2 109.5 148_665 122_656 ?
Se2 Co3 Se2 109.5 97_666 171_566 ?
Se2 Co3 Se2 109.5 148_665 171_566 ?
Se2 Co3 Se2 109.5 122_656 171_566 ?

loop_
_geom_bond_atom_site_label_1
_geom_bond_atom_site_label_2
_geom_bond_distance
_geom_bond_site_symmetry_2
_geom_bond_publ_flag
Cr1 Se2 2.5069(13) 172 ?
Cr1 Se2 2.5069(13) 76_445 ?
Cr1 Se2 2.5069(13) 50_454 ?
Cr1 Se2 2.5069(13) 27_544 ?
Cr1 Se2 2.5069(13) 123 ?
Cr1 Se2 2.5069(13) 146 ?
Se2 Co3 2.372(2) 97_666 ?
Se2 Cu3 2.372(2) 97_666 ?
Se2 Cr1 2.5069(14) 50_454 ?
Se2 Cr1 2.5069(13) 76_445 ?
Se2 Cr1 2.5069(14) 27_544 ?
Cu3 Se2 2.372(2) 97_666 ?
Cu3 Se2 2.372(2) 148_665 ?
Cu3 Se2 2.372(2) 122_656 ?
Cu3 Se2 2.372(2) 171_566 ?
Co3 Se2 2.372(2) 97_666 ?
Co3 Se2 2.372(2) 148_665 ?
Co3 Se2 2.372(2) 122_656 ?
Co3 Se2 2.372(2) 171_566 ?
